data_4348254
loop_
_publ_author_name
'Deblitz, Raik'
'Hrib, Cristian G.'
'Blaurock, Steffen'
'Jones, Peter G.'
'Plenikowski, Georg'
'Edelmann, Frank T.'

_publ_section_title
;
 Explosive Werner-type cobalt(iii) complexes
;
_journal_issue 8
_journal_name_full 'Inorg. Chem. Front.'
_journal_page_first 621
_journal_paper_doi 10.1039/C4QI00094C
_journal_volume 1
_journal_year 2014
_chemical_formula_sum 'C2 H17 Co N18 O'
_chemical_formula_weight 368.27
_space_group_IT_number 14
_space_group_name_Hall '-P 2yn'
_space_group_name_H-M_alt 'P 1 21/n 1'
_symmetry_cell_setting monoclinic
_symmetry_space_group_name_H-M 'P 1 21/n 1'
_atom_sites_solution_hydrogens geom
_atom_sites_solution_primary direct
_atom_sites_solution_secondary difmap
_audit_creation_method SHELXL-97
_cell_angle_alpha 90.00
_cell_angle_beta 90.94(3)
_cell_angle_gamma 90.00
_cell_formula_units_Z 4
_cell_length_a 12.067(2)
_cell_length_b 7.4493(15)
_cell_length_c 15.764(3)
_cell_measurement_reflns_used 416
_cell_measurement_temperature 133(2)
_cell_measurement_theta_max 28.11
_cell_measurement_theta_min 2.58
_cell_volume 1416.8(5)
_computing_cell_refinement 'Stoe CELL'
_computing_data_collection 'Stoe EXPOSE'
_computing_data_reduction 'Stoe INTEGRATE'
_computing_molecular_graphics 'Bruker SHELXTL PLUS'
_computing_publication_material 'Bruker SHELXTL PLUS'
_computing_structure_refinement 'SHELXL-97 (Sheldrick, 1997)'
_computing_structure_solution 'SHELXS-97 (Sheldrick, 1990)'
_diffrn_ambient_temperature 133(2)
_diffrn_measured_fraction_theta_full 0.954
_diffrn_measured_fraction_theta_max 0.954
_diffrn_measurement_device_type 'Stoe IPDS'
_diffrn_measurement_method phi-scan
_diffrn_radiation_monochromator graphite
_diffrn_radiation_source 'fine-focus sealed tube'
_diffrn_radiation_type MoK\a
_diffrn_radiation_wavelength 0.71073
_diffrn_reflns_av_R_equivalents 0.0244
_diffrn_reflns_av_sigmaI/netI 0.0185
_diffrn_reflns_limit_h_max 15
_diffrn_reflns_limit_h_min -15
_diffrn_reflns_limit_k_max 8
_diffrn_reflns_limit_k_min -8
_diffrn_reflns_limit_l_max 19
_diffrn_reflns_limit_l_min -19
_diffrn_reflns_number 12494
_diffrn_reflns_theta_full 26.37
_diffrn_reflns_theta_max 26.37
_diffrn_reflns_theta_min 2.58
_exptl_absorpt_coefficient_mu 1.250
_exptl_absorpt_correction_T_max 0.4295
_exptl_absorpt_correction_T_min 0.4186
_exptl_absorpt_correction_type sphere
_exptl_absorpt_process_details
;
Interpolation using  Int.Tab. Vol. C (1992) p. 523,Tab. 6.3.3.3
for values of muR in the range 0-2.5, and Int.Tab. Vol.II (1959)
p.302; Table 5.3.6 B for muR in the range 2.6-10.0.
The interpolation procedure of C.W.Dwiggins Jr (Acta Cryst.(1975)
A31,146-148) is used with some modification.
;
_exptl_crystal_colour red
_exptl_crystal_density_diffrn 1.726
_exptl_crystal_density_method 'not measured'
_exptl_crystal_description prism
_exptl_crystal_F_000 760
_exptl_crystal_size_max 0.50
_exptl_crystal_size_mid 0.40
_exptl_crystal_size_min 0.30
_refine_diff_density_max 0.375
_refine_diff_density_min -0.195
_refine_diff_density_rms 0.058
_refine_ls_extinction_method none
_refine_ls_goodness_of_fit_ref 0.974
_refine_ls_hydrogen_treatment mixed
_refine_ls_matrix_type full
_refine_ls_number_parameters 267
_refine_ls_number_reflns 2764
_refine_ls_number_restraints 0
_refine_ls_restrained_S_all 0.974
_refine_ls_R_factor_all 0.0266
_refine_ls_R_factor_gt 0.0226
_refine_ls_shift/su_max 0.002
_refine_ls_shift/su_mean 0.000
_refine_ls_structure_factor_coef Fsqd
_refine_ls_weighting_details 'calc w=1/[\s^2^(Fo^2^)+(0.0444P)^2^+0.0000P] where P=(Fo^2^+2Fc^2^)/3'
_refine_ls_weighting_scheme calc
_refine_ls_wR_factor_gt 0.0563
_refine_ls_wR_factor_ref 0.0573
_reflns_number_gt 2404
_reflns_number_total 2764
_reflns_threshold_expression >2sigma(I)
_cod_data_source_file c4qi00094c2.cif
_cod_data_source_block bl154a
_cod_original_sg_symbol_H-M P2(1)/n
_cod_database_code 4348254

loop_
_symmetry_equiv_pos_as_xyz
'x, y, z'
'-x+1/2, y+1/2, -z+1/2'
'-x, -y, -z'
'x-1/2, -y-1/2, z-1/2'

loop_
_atom_site_label
_atom_site_type_symbol
_atom_site_fract_x
_atom_site_fract_y
_atom_site_fract_z
_atom_site_U_iso_or_equiv
_atom_site_adp_type
_atom_site_occupancy
_atom_site_symmetry_multiplicity
_atom_site_calc_flag
Co1 Co 0.514978(14) 0.89002(3) 0.812392(11) 0.01531(8) Uani 1 1 d
N1 N 0.57694(11) 1.08433(19) 0.88173(8) 0.0249(3) Uani 1 1 d
N2 N 0.61636(12) 1.2162(2) 0.85227(8) 0.0289(3) Uani 1 1 d
N3 N 0.65768(19) 1.3459(3) 0.82768(12) 0.0555(5) Uani 1 1 d
N4 N 0.52963(10) 0.2229(2) 0.47838(8) 0.0240(3) Uani 1 1 d
N5 N 0.45229(11) 0.3070(2) 0.61644(9) 0.0305(3) Uani 1 1 d
N6 N 0.34904(12) 0.3565(2) 0.63740(9) 0.0343(3) Uani 1 1 d
N7 N 0.28523(11) 0.3581(2) 0.56884(10) 0.0343(3) Uani 1 1 d
N8 N 0.34366(10) 0.3074(2) 0.50168(9) 0.0315(3) Uani 1 1 d
N9 N 0.62237(10) 0.2135(2) 0.51538(8) 0.0251(3) Uani 1 1 d
N10 N 0.69910(11) 0.1033(2) 0.38136(8) 0.0283(3) Uani 1 1 d
N11 N 0.80330(11) 0.0599(2) 0.36129(9) 0.0307(3) Uani 1 1 d
N12 N 0.86992(11) 0.0862(2) 0.42720(9) 0.0301(3) Uani 1 1 d
N13 N 0.81094(11) 0.1468(2) 0.49216(9) 0.0312(3) Uani 1 1 d
N14 N 0.65426(10) 0.7596(2) 0.82578(9) 0.0207(3) Uani 1 1 d
N15 N 0.57071(12) 0.9843(2) 0.70364(9) 0.0246(3) Uani 1 1 d
N16 N 0.37769(12) 1.0318(2) 0.79722(10) 0.0250(3) Uani 1 1 d
N17 N 0.46454(11) 0.7921(2) 0.92027(8) 0.0214(3) Uani 1 1 d
N18 N 0.44655(11) 0.6891(2) 0.75021(9) 0.0219(3) Uani 1 1 d
O1 O 0.84569(11) 0.0344(2) 0.83832(8) 0.0311(3) Uani 1 1 d
C1 C 0.44506(12) 0.2787(2) 0.53321(9) 0.0228(3) Uani 1 1 d
C2 C 0.70743(12) 0.1556(2) 0.46187(9) 0.0216(3) Uani 1 1 d
H1A H 0.8339(18) 0.088(3) 0.8840(17) 0.041(6) Uiso 1 1 d
H1B H 0.884(2) -0.035(4) 0.8525(16) 0.048(8) Uiso 1 1 d
H14A H 0.7086(18) 0.834(3) 0.8226(13) 0.032(5) Uiso 1 1 d
H14B H 0.6639(17) 0.683(4) 0.7869(15) 0.040(6) Uiso 1 1 d
H14C H 0.6610(16) 0.706(3) 0.8724(15) 0.035(5) Uiso 1 1 d
H15A H 0.544(2) 0.925(5) 0.665(2) 0.071(9) Uiso 1 1 d
H15B H 0.5524(18) 1.097(4) 0.6941(14) 0.039(6) Uiso 1 1 d
H15C H 0.639(3) 0.974(4) 0.6967(17) 0.063(8) Uiso 1 1 d
H16A H 0.361(2) 1.063(5) 0.748(2) 0.080(10) Uiso 1 1 d
H16B H 0.325(2) 0.986(5) 0.8156(19) 0.067(9) Uiso 1 1 d
H16C H 0.382(2) 1.128(5) 0.820(2) 0.067(9) Uiso 1 1 d
H17A H 0.5049(19) 0.832(3) 0.9593(15) 0.041(6) Uiso 1 1 d
H17B H 0.4681(16) 0.672(4) 0.9209(13) 0.035(6) Uiso 1 1 d
H17C H 0.393(2) 0.818(4) 0.9297(15) 0.049(6) Uiso 1 1 d
H18A H 0.4055(16) 0.731(3) 0.7066(14) 0.037(5) Uiso 1 1 d
H18B H 0.4063(18) 0.628(3) 0.7815(14) 0.035(6) Uiso 1 1 d
H18C H 0.496(2) 0.622(3) 0.7293(15) 0.042(6) Uiso 1 1 d

loop_
_atom_site_aniso_label
_atom_site_aniso_U_11
_atom_site_aniso_U_22
_atom_site_aniso_U_33
_atom_site_aniso_U_23
_atom_site_aniso_U_13
_atom_site_aniso_U_12
Co1 0.01501(11) 0.01580(13) 0.01509(11) 0.00074(7) -0.00020(6) -0.00042(7)
N1 0.0302(7) 0.0210(8) 0.0236(6) -0.0024(5) -0.0004(5) -0.0061(5)
N2 0.0373(7) 0.0244(9) 0.0250(7) -0.0024(6) -0.0006(5) -0.0017(6)
N3 0.0881(14) 0.0306(12) 0.0481(10) 0.0039(8) 0.0102(10) -0.0205(10)
N4 0.0221(6) 0.0274(9) 0.0225(6) -0.0001(5) -0.0003(5) 0.0015(5)
N5 0.0275(6) 0.0383(10) 0.0257(7) -0.0023(6) 0.0028(5) 0.0056(6)
N6 0.0309(7) 0.0406(10) 0.0316(8) -0.0026(6) 0.0093(6) 0.0035(6)
N7 0.0243(7) 0.0417(10) 0.0371(8) 0.0036(7) 0.0080(6) 0.0031(6)
N8 0.0213(6) 0.0444(10) 0.0288(7) 0.0030(6) 0.0014(5) 0.0016(6)
N9 0.0229(6) 0.0299(9) 0.0223(6) -0.0039(5) -0.0009(5) 0.0020(5)
N10 0.0286(7) 0.0350(9) 0.0213(6) -0.0033(5) -0.0016(5) 0.0065(6)
N11 0.0332(7) 0.0332(9) 0.0260(7) -0.0003(6) 0.0054(5) 0.0081(6)
N12 0.0243(6) 0.0306(9) 0.0353(8) -0.0042(6) 0.0022(5) 0.0035(5)
N13 0.0227(6) 0.0407(10) 0.0300(7) -0.0103(6) -0.0035(5) 0.0036(6)
N14 0.0179(6) 0.0230(8) 0.0213(7) 0.0009(6) -0.0009(5) 0.0001(5)
N15 0.0278(7) 0.0233(9) 0.0227(7) 0.0046(6) 0.0034(5) 0.0004(6)
N16 0.0222(6) 0.0261(9) 0.0268(7) 0.0005(6) 0.0006(5) 0.0038(6)
N17 0.0216(6) 0.0241(9) 0.0185(6) 0.0009(5) 0.0012(5) -0.0025(5)
N18 0.0215(6) 0.0234(8) 0.0209(6) -0.0018(5) -0.0008(5) -0.0029(6)
O1 0.0319(6) 0.0375(8) 0.0239(6) 0.0015(6) 0.0000(5) -0.0023(6)
C1 0.0217(7) 0.0230(9) 0.0238(7) 0.0023(6) 0.0013(5) 0.0011(6)
C2 0.0222(7) 0.0226(9) 0.0200(7) -0.0020(6) -0.0016(5) 0.0015(6)

loop_
_atom_type_symbol
_atom_type_description
_atom_type_scat_dispersion_real
_atom_type_scat_dispersion_imag
_atom_type_scat_source
C C 0.0033 0.0016 'International Tables Vol C Tables 4.2.6.8 and 6.1.1.4'
H H 0.0000 0.0000 'International Tables Vol C Tables 4.2.6.8 and 6.1.1.4'
N N 0.0061 0.0033 'International Tables Vol C Tables 4.2.6.8 and 6.1.1.4'
O O 0.0106 0.0060 'International Tables Vol C Tables 4.2.6.8 and 6.1.1.4'
Co Co 0.3494 0.9721 'International Tables Vol C Tables 4.2.6.8 and 6.1.1.4'

loop_
_geom_angle_atom_site_label_1
_geom_angle_atom_site_label_2
_geom_angle_atom_site_label_3
_geom_angle
N14 Co1 N1 89.27(7)
N14 Co1 N17 90.01(6)
N1 Co1 N17 84.93(6)
N14 Co1 N18 91.66(7)
N1 Co1 N18 175.72(6)
N17 Co1 N18 90.89(6)
N14 Co1 N16 177.41(7)
N1 Co1 N16 89.09(7)
N17 Co1 N16 91.84(7)
N18 Co1 N16 90.12(7)
N14 Co1 N15 88.04(7)
N1 Co1 N15 95.13(7)
N17 Co1 N15 178.05(6)
N18 Co1 N15 89.09(7)
N16 Co1 N15 90.10(7)
N2 N1 Co1 123.02(11)
N3 N2 N1 176.35(18)
N9 N4 C1 112.34(13)
C1 N5 N6 103.87(13)
N7 N6 N5 109.40(13)
N6 N7 N8 109.80(13)
C1 N8 N7 104.10(13)
N4 N9 C2 113.09(12)
C2 N10 N11 103.85(13)
N12 N11 N10 109.89(13)
N11 N12 N13 109.21(12)
C2 N13 N12 104.50(13)
Co1 N14 H14A 109.4(15)
Co1 N14 H14B 112.7(15)
H14A N14 H14B 106(2)
Co1 N14 H14C 113.9(14)
H14A N14 H14C 107(2)
H14B N14 H14C 107(2)
Co1 N15 H15A 109(2)
Co1 N15 H15B 113.4(15)
H15A N15 H15B 107(3)
Co1 N15 H15C 115.5(19)
H15A N15 H15C 103(3)
H15B N15 H15C 108(3)
Co1 N16 H16A 117(2)
Co1 N16 H16B 114(2)
H16A N16 H16B 106(3)
Co1 N16 H16C 112(2)
H16A N16 H16C 101(3)
H16B N16 H16C 105(3)
Co1 N17 H17A 108.8(16)
Co1 N17 H17B 111.5(14)
H17A N17 H17B 109(2)
Co1 N17 H17C 112.2(15)
H17A N17 H17C 111(2)
H17B N17 H17C 105(2)
Co1 N18 H18A 109.8(15)
Co1 N18 H18B 111.4(15)
H18A N18 H18B 108.9(19)
Co1 N18 H18C 110.7(16)
H18A N18 H18C 107(2)
H18B N18 H18C 109(2)
H1A O1 H1B 101(2)
N5 C1 N8 112.82(14)
N5 C1 N4 127.92(13)
N8 C1 N4 119.26(14)
N10 C2 N13 112.54(14)
N10 C2 N9 128.14(13)
N13 C2 N9 119.31(13)

loop_
_geom_bond_atom_site_label_1
_geom_bond_atom_site_label_2
_geom_bond_distance
Co1 N14 1.9496(13)
Co1 N1 1.9550(14)
Co1 N17 1.9566(13)
Co1 N18 1.9637(14)
Co1 N16 1.9758(14)
Co1 N15 1.9804(14)
N1 N2 1.189(2)
N2 N3 1.157(2)
N4 N9 1.2553(18)
N4 C1 1.411(2)
N5 C1 1.330(2)
N5 N6 1.3458(19)
N6 N7 1.317(2)
N7 N8 1.336(2)
N8 C1 1.330(2)
N9 C2 1.407(2)
N10 C2 1.330(2)
N10 N11 1.3411(19)
N11 N12 1.318(2)
N12 N13 1.335(2)
N13 C2 1.332(2)
N14 H14A 0.86(2)
N14 H14B 0.85(3)
N14 H14C 0.84(2)
N15 H15A 0.81(3)
N15 H15B 0.88(3)
N15 H15C 0.84(3)
N16 H16A 0.84(4)
N16 H16B 0.78(3)
N16 H16C 0.80(4)
N17 H17A 0.83(2)
N17 H17B 0.89(3)
N17 H17C 0.90(3)
N18 H18A 0.90(2)
N18 H18B 0.83(2)
N18 H18C 0.85(3)
O1 H1A 0.84(3)
O1 H1B 0.73(3)

loop_
_geom_hbond_atom_site_label_D
_geom_hbond_atom_site_label_H
_geom_hbond_atom_site_label_A
_geom_hbond_distance_DH
_geom_hbond_distance_HA
_geom_hbond_distance_DA
_geom_hbond_angle_DHA
_geom_hbond_site_symmetry_A
O1 H1A N8 0.84(3) 2.01(3) 2.832(2) 166(2) 4_666
O1 H1B N5 0.73(3) 2.34(3) 3.044(2) 162(3) 2_646
N14 H14A O1 0.86(2) 2.24(2) 3.090(2) 170.1(19) 1_565
N14 H14B O1 0.85(3) 2.26(3) 3.083(2) 163(2) 2_656
N14 H14C N13 0.84(2) 2.20(2) 3.013(2) 163(2) 2_656
N17 H17B N12 0.89(3) 2.26(3) 3.043(2) 145.6(17) 4_566
N17 H17C N7 0.90(3) 2.17(3) 3.061(2) 170(2) 2_556
N18 H18B N11 0.83(2) 2.27(3) 3.098(2) 175(2) 4_566
N18 H18C O1 0.85(3) 2.30(3) 3.110(2) 160(2) 2_656

loop_
_geom_torsion_atom_site_label_1
_geom_torsion_atom_site_label_2
_geom_torsion_atom_site_label_3
_geom_torsion_atom_site_label_4
_geom_torsion
N14 Co1 N1 N2 97.62(14)
N17 Co1 N1 N2 -172.30(14)
N18 Co1 N1 N2 -159.8(7)
N16 Co1 N1 N2 -80.37(14)
N15 Co1 N1 N2 9.65(15)
Co1 N1 N2 N3 -159(3)
C1 N5 N6 N7 -0.5(2)
N5 N6 N7 N8 1.0(2)
N6 N7 N8 C1 -1.0(2)
C1 N4 N9 C2 179.17(14)
C2 N10 N11 N12 -0.17(19)
N10 N11 N12 N13 0.2(2)
N11 N12 N13 C2 -0.2(2)
N6 N5 C1 N8 -0.1(2)
N6 N5 C1 N4 -179.60(17)
N7 N8 C1 N5 0.6(2)
N7 N8 C1 N4 -179.79(15)
N9 N4 C1 N5 -5.3(3)
N9 N4 C1 N8 175.17(16)
N11 N10 C2 N13 0.0(2)
N11 N10 C2 N9 -179.01(17)
N12 N13 C2 N10 0.1(2)
N12 N13 C2 N9 179.25(15)
N4 N9 C2 N10 -3.7(3)
N4 N9 C2 N13 177.27(16)
